data_4321594
loop_
_publ_author_name
'Daniel Neuman'
'Patrina Paraskevopoulou'
'Nikos Psaroudakis'
'Konstantinos Mertis'
'Richard J. Staples'
'Pericles Stavropoulos'

_publ_section_title
;
 Structural and Functional Characteristics of Rhenium Clusters Derived
 from Redox Chemistry of the Triangular [ReIII3(\m-Cl)3] Core Unit
;
_journal_name_full 'Inorganic Chemistry'
_journal_page_first 5530
_journal_page_last 5537
_journal_paper_doi 10.1021/ic000449t
_journal_volume 39
_journal_year 2000
_chemical_formula_moiety
;
[(C~6~H~5~)~4~P]~2~[Re~3~(\m-Cl)~3~C~l7~(H~2~O)~2~].H~2~O  
;
_chemical_formula_sum 'C48 H46 Cl10 O3 P2 Re3'
_chemical_formula_weight 1645.89
_chemical_name_systematic
; 
 ? 
;
_space_group_IT_number 2
_symmetry_cell_setting triclinic
_symmetry_space_group_name_Hall '-P 1'
_symmetry_space_group_name_H-M 'P -1'
_atom_sites_solution_hydrogens geom
_atom_sites_solution_primary direct
_atom_sites_solution_secondary difmap
_audit_creation_method SHELXL-97
_cell_angle_alpha 99.774(1)
_cell_angle_beta 94.195(1)
_cell_angle_gamma 112.321(1)
_cell_formula_units_Z 2
_cell_length_a 10.3204(2)
_cell_length_b 13.4754(2)
_cell_length_c 21.1067(5)
_cell_measurement_reflns_used 200
_cell_measurement_temperature 213(2)
_cell_measurement_theta_max 20.68
_cell_measurement_theta_min 0.00
_cell_volume 2645.31(9)
_computing_cell_refinement 'SMART (SIEMENS, V4.033, 1994)'
_computing_data_collection 'ASTRO (SIEMENS, V4.033, 1994)'
_computing_data_reduction 'SAINT (SIEMENS, V4.035, 1994)'
_computing_molecular_graphics 'SHELXTL (SIEMENS, 1994, ver 5.04)'
_computing_publication_material 'CIFTAB (Sheldrick, 1993)'
_computing_structure_refinement 'SHELXL-97 (Sheldrick, 1997)'
_computing_structure_solution 'SHELXS-97 (Sheldrick, 1990)'
_diffrn_ambient_temperature 213(2)
_diffrn_measured_fraction_theta_full 0.777
_diffrn_measured_fraction_theta_max 0.777
_diffrn_measurement_method '\w, 0.3 deg'
_diffrn_radiation_monochromator graphite
_diffrn_radiation_source 'normal-focus sealed tube'
_diffrn_radiation_type MoK\a
_diffrn_radiation_wavelength 0.71073
_diffrn_reflns_av_R_equivalents 0.0355
_diffrn_reflns_av_sigmaI/netI 0.0593
_diffrn_reflns_limit_h_max 12
_diffrn_reflns_limit_h_min -11
_diffrn_reflns_limit_k_max 16
_diffrn_reflns_limit_k_min -17
_diffrn_reflns_limit_l_max 26
_diffrn_reflns_limit_l_min -26
_diffrn_reflns_number 12546
_diffrn_reflns_theta_full 27.70
_diffrn_reflns_theta_max 27.70
_diffrn_reflns_theta_min 1.67
_diffrn_standards_decay_% <1
_diffrn_standards_interval_count 0
_diffrn_standards_number 0
_exptl_absorpt_coefficient_mu 7.453
_exptl_absorpt_correction_T_max 0.8859
_exptl_absorpt_correction_T_min 0.6138
_exptl_absorpt_correction_type empirical
_exptl_crystal_colour red
_exptl_crystal_density_diffrn 2.066
_exptl_crystal_density_method 'not measured'
_exptl_crystal_description plate
_exptl_crystal_F_000 1566
_exptl_crystal_size_max 0.25
_exptl_crystal_size_mid 0.1
_exptl_crystal_size_min 0.005
_refine_diff_density_max 0.763
_refine_diff_density_min -1.389
_refine_diff_density_rms 0.134
_refine_ls_extinction_method none
_refine_ls_goodness_of_fit_ref 1.037
_refine_ls_hydrogen_treatment fixed
_refine_ls_matrix_type full
_refine_ls_number_parameters 595
_refine_ls_number_reflns 9643
_refine_ls_number_restraints 0
_refine_ls_restrained_S_all 1.037
_refine_ls_R_factor_all 0.0492
_refine_ls_R_factor_gt 0.0306
_refine_ls_shift/su_max 0.003
_refine_ls_shift/su_mean 0.000
_refine_ls_structure_factor_coef Fsqd
_refine_ls_weighting_details 'calc w=1/[\s^2^(Fo^2^)+(0.0085P)^2^+0.0000P] where P=(Fo^2^+2Fc^2^)/3'
_refine_ls_weighting_scheme calc
_refine_ls_wR_factor_gt 0.0589
_refine_ls_wR_factor_ref 0.0612
_reflns_number_gt 7060
_reflns_number_total 9643
_reflns_threshold_expression >2sigma(I)
_cod_data_source_file ic000449t_2.cif
_cod_data_source_block Compound_3
_cod_database_code 4321594

loop_
_symmetry_equiv_pos_as_xyz
'x, y, z'
'-x, -y, -z'

loop_
_atom_site_label
_atom_site_type_symbol
_atom_site_fract_x
_atom_site_fract_y
_atom_site_fract_z
_atom_site_U_iso_or_equiv
_atom_site_adp_type
_atom_site_occupancy
_atom_site_symmetry_multiplicity
_atom_site_calc_flag
_atom_site_refinement_flags
_atom_site_disorder_assembly
_atom_site_disorder_group
Re1 Re 0.32312(2) 0.00555(2) 0.194797(12) 0.02367(7) Uani 1 1 d . . .
Re2 Re 0.15885(2) 0.02193(2) 0.272374(12) 0.02485(7) Uani 1 1 d . . .
Re3 Re 0.19643(3) -0.15080(2) 0.245054(12) 0.02654(7) Uani 1 1 d . . .
Cl1 Cl 0.51809(16) 0.09518(14) 0.13538(8) 0.0409(4) Uani 1 1 d . . .
Cl2 Cl 0.17082(18) -0.04046(15) 0.09729(8) 0.0427(4) Uani 1 1 d . . .
Cl3 Cl 0.28139(16) 0.17050(13) 0.22118(8) 0.0355(4) Uani 1 1 d . . .
Cl4 Cl 0.01726(16) 0.11930(14) 0.32521(8) 0.0399(4) Uani 1 1 d . . .
Cl5 Cl 0.32416(17) 0.11110(14) 0.36703(8) 0.0411(4) Uani 1 1 d . . .
Cl6 Cl 0.03874(18) -0.13069(15) 0.32034(8) 0.0411(4) Uani 1 1 d . . .
Cl7 Cl -0.0077(2) -0.24036(14) 0.16653(9) 0.0512(5) Uani 1 1 d . . .
Cl8 Cl 0.1448(2) -0.34609(15) 0.25385(10) 0.0535(5) Uani 1 1 d . . .
Cl9 Cl 0.37999(18) -0.11565(16) 0.33049(8) 0.0448(5) Uani 1 1 d . . .
Cl10 Cl 0.35396(17) -0.16359(13) 0.16881(8) 0.0372(4) Uani 1 1 d . . .
O1 O 0.5047(4) 0.0767(3) 0.2673(2) 0.0372(11) Uani 1 1 d . . .
H1A H 0.4761 0.0588 0.3020 0.045 Uiso 1 1 d R . .
H1B H 0.5889 0.1155 0.2626 0.045 Uiso 1 1 d R . .
O2 O -0.0280(3) -0.0320(3) 0.19682(16) 0.0169(8) Uani 1 1 d . . .
H2A H -0.0880 -0.0983 0.1880 0.020 Uiso 1 1 d R . .
H2B H 0.0206 0.0143 0.1760 0.020 Uiso 1 1 d R . .
P1 P 0.26795(16) 0.39313(13) 0.06484(8) 0.0260(4) Uani 1 1 d . . .
P2 P 0.15435(16) 0.36699(13) 0.52526(8) 0.0258(4) Uani 1 1 d . . .
C10 C 0.2192(6) 0.4769(5) 0.0171(3) 0.0282(14) Uani 1 1 d . . .
C11 C 0.3013(6) 0.5883(5) 0.0255(3) 0.0330(15) Uani 1 1 d . . .
H11A H 0.3796 0.6231 0.0588 0.040 Uiso 1 1 calc R . .
C12 C 0.2671(7) 0.6488(6) -0.0159(4) 0.0443(18) Uani 1 1 d . . .
H12A H 0.3200 0.7248 -0.0095 0.053 Uiso 1 1 calc R . .
C13 C 0.1550(7) 0.5958(6) -0.0663(3) 0.0406(18) Uani 1 1 d . . .
H13A H 0.1347 0.6356 -0.0952 0.049 Uiso 1 1 calc R . .
C14 C 0.0730(7) 0.4857(6) -0.0745(3) 0.0399(18) Uani 1 1 d . . .
H14A H -0.0037 0.4504 -0.1085 0.048 Uiso 1 1 calc R . .
C15 C 0.1048(7) 0.4265(5) -0.0315(3) 0.0330(15) Uani 1 1 d . . .
H15A H 0.0473 0.3516 -0.0360 0.040 Uiso 1 1 calc R . .
C20 C 0.1227(6) 0.3124(5) 0.1014(3) 0.0277(14) Uani 1 1 d . . .
C21 C 0.0180(7) 0.2165(5) 0.0624(3) 0.0417(17) Uani 1 1 d . . .
H21A H 0.0246 0.1955 0.0183 0.050 Uiso 1 1 calc R . .
C22 C -0.0945(8) 0.1533(6) 0.0887(4) 0.050(2) Uani 1 1 d . . .
H22A H -0.1673 0.0911 0.0620 0.060 Uiso 1 1 calc R . .
C23 C -0.1016(7) 0.1794(6) 0.1526(4) 0.0452(19) Uani 1 1 d . . .
H23A H -0.1768 0.1332 0.1703 0.054 Uiso 1 1 calc R . .
C24 C -0.0010(7) 0.2717(6) 0.1916(4) 0.0404(17) Uani 1 1 d . . .
H24A H -0.0081 0.2900 0.2359 0.048 Uiso 1 1 calc R . .
C25 C 0.1118(6) 0.3387(5) 0.1661(3) 0.0327(15) Uani 1 1 d . . .
H25A H 0.1813 0.4024 0.1931 0.039 Uiso 1 1 calc R . .
C30 C 0.4118(6) 0.4814(5) 0.1281(3) 0.0273(14) Uani 1 1 d . . .
C31 C 0.3970(7) 0.5662(5) 0.1705(3) 0.0342(16) Uani 1 1 d . . .
H31A H 0.3115 0.5758 0.1665 0.041 Uiso 1 1 calc R . .
C32 C 0.5079(8) 0.6365(6) 0.2188(3) 0.0428(18) Uani 1 1 d . . .
H32A H 0.4989 0.6945 0.2472 0.051 Uiso 1 1 calc R . .
C33 C 0.6326(8) 0.6194(6) 0.2244(3) 0.050(2) Uani 1 1 d . . .
H33A H 0.7077 0.6657 0.2575 0.060 Uiso 1 1 calc R . .
C34 C 0.6479(7) 0.5376(6) 0.1830(3) 0.0422(18) Uani 1 1 d . . .
H34A H 0.7339 0.5287 0.1876 0.051 Uiso 1 1 calc R . .
C35 C 0.5407(7) 0.4672(5) 0.1345(3) 0.0349(16) Uani 1 1 d . . .
H35A H 0.5526 0.4107 0.1060 0.042 Uiso 1 1 calc R . .
C40 C 0.3137(6) 0.2975(5) 0.0111(3) 0.0274(14) Uani 1 1 d . . .
C41 C 0.3134(6) 0.2981(5) -0.0549(3) 0.0293(15) Uani 1 1 d . . .
H41A H 0.2951 0.3524 -0.0720 0.035 Uiso 1 1 calc R . .
C42 C 0.3405(6) 0.2171(5) -0.0953(3) 0.0316(15) Uani 1 1 d . . .
H42A H 0.3405 0.2170 -0.1398 0.038 Uiso 1 1 calc R . .
C43 C 0.3671(7) 0.1375(5) -0.0706(3) 0.0370(16) Uani 1 1 d . . .
H43A H 0.3855 0.0838 -0.0985 0.044 Uiso 1 1 calc R . .
C44 C 0.3673(7) 0.1353(5) -0.0059(3) 0.0387(17) Uani 1 1 d . . .
H44A H 0.3870 0.0811 0.0105 0.046 Uiso 1 1 calc R . .
C45 C 0.3382(7) 0.2135(5) 0.0354(3) 0.0358(16) Uani 1 1 d . . .
H45A H 0.3347 0.2107 0.0794 0.043 Uiso 1 1 calc R . .
C50 C 0.2202(6) 0.2671(5) 0.5417(3) 0.0268(14) Uani 1 1 d . . .
C51 C 0.3336(7) 0.2950(5) 0.5899(3) 0.0439(19) Uani 1 1 d . . .
H51A H 0.3766 0.3668 0.6154 0.053 Uiso 1 1 calc R . .
C52 C 0.3831(8) 0.2164(6) 0.6005(4) 0.058(2) Uani 1 1 d . . .
H52A H 0.4626 0.2361 0.6321 0.070 Uiso 1 1 calc R . .
C53 C 0.3178(8) 0.1095(6) 0.5654(3) 0.0471(19) Uani 1 1 d . . .
H53A H 0.3508 0.0563 0.5741 0.057 Uiso 1 1 calc R . .
C54 C 0.2046(7) 0.0813(6) 0.5177(4) 0.0471(19) Uani 1 1 d . . .
H54A H 0.1608 0.0088 0.4933 0.057 Uiso 1 1 calc R . .
C55 C 0.1543(7) 0.1596(5) 0.5052(3) 0.0346(16) Uani 1 1 d . . .
H55A H 0.0767 0.1402 0.4725 0.041 Uiso 1 1 calc R . .
C60 C 0.2284(6) 0.4274(5) 0.4599(3) 0.0271(14) Uani 1 1 d . . .
C61 C 0.2294(6) 0.5280(5) 0.4534(3) 0.0344(16) Uani 1 1 d . . .
H61A H 0.2051 0.5702 0.4869 0.041 Uiso 1 1 calc R . .
C62 C 0.2662(7) 0.5673(6) 0.3974(3) 0.0400(17) Uani 1 1 d . . .
H62A H 0.2668 0.6358 0.3931 0.048 Uiso 1 1 calc R . .
C63 C 0.3013(7) 0.5054(6) 0.3487(3) 0.0381(17) Uani 1 1 d . . .
H63A H 0.3260 0.5315 0.3108 0.046 Uiso 1 1 calc R . .
C64 C 0.3006(7) 0.4052(6) 0.3548(3) 0.0406(17) Uani 1 1 d . . .
H64A H 0.3232 0.3626 0.3209 0.049 Uiso 1 1 calc R . .
C65 C 0.2665(6) 0.3668(5) 0.4110(3) 0.0355(16) Uani 1 1 d . . .
H65A H 0.2695 0.2996 0.4157 0.043 Uiso 1 1 calc R . .
C70 C 0.1983(7) 0.4734(5) 0.5981(3) 0.0286(15) Uani 1 1 d . . .
C71 C 0.1068(7) 0.4710(5) 0.6426(3) 0.0348(16) Uani 1 1 d . . .
H71A H 0.0146 0.4159 0.6344 0.042 Uiso 1 1 calc R . .
C72 C 0.1520(8) 0.5507(6) 0.6994(3) 0.0436(18) Uani 1 1 d . . .
H72A H 0.0899 0.5493 0.7300 0.052 Uiso 1 1 calc R . .
C73 C 0.2861(8) 0.6317(6) 0.7118(3) 0.0450(19) Uani 1 1 d . . .
H73A H 0.3152 0.6856 0.7506 0.054 Uiso 1 1 calc R . .
C74 C 0.3784(7) 0.6342(5) 0.6674(3) 0.0375(17) Uani 1 1 d . . .
H74A H 0.4705 0.6895 0.6758 0.045 Uiso 1 1 calc R . .
C75 C 0.3355(7) 0.5565(5) 0.6116(3) 0.0362(16) Uani 1 1 d . . .
H75A H 0.3986 0.5583 0.5815 0.043 Uiso 1 1 calc R . .
C80 C -0.0344(6) 0.2924(5) 0.4994(3) 0.0239(14) Uani 1 1 d . . .
C81 C -0.1169(6) 0.2342(5) 0.5393(3) 0.0291(15) Uani 1 1 d . . .
H81A H -0.0767 0.2358 0.5811 0.035 Uiso 1 1 calc R . .
C82 C -0.2617(7) 0.1723(5) 0.5176(3) 0.0352(16) Uani 1 1 d . . .
H82A H -0.3197 0.1329 0.5448 0.042 Uiso 1 1 calc R . .
C83 C -0.3182(7) 0.1697(5) 0.4559(3) 0.0389(17) Uani 1 1 d . . .
H83A H -0.4155 0.1288 0.4415 0.047 Uiso 1 1 calc R . .
C84 C -0.2358(7) 0.2253(5) 0.4155(3) 0.0351(16) Uani 1 1 d . . .
H84A H -0.2759 0.2207 0.3731 0.042 Uiso 1 1 calc R . .
C85 C -0.0932(6) 0.2885(5) 0.4366(3) 0.0287(15) Uani 1 1 d . . .
H85A H -0.0364 0.3283 0.4092 0.034 Uiso 1 1 calc R . .
O1S O 0.6952(5) -0.0085(4) 0.2603(3) 0.0666(16) Uani 1 1 d . . .
H1S H 0.7661 0.0504 0.2778 0.080 Uiso 1 1 d R . .
H2S H 0.6824 -0.0753 0.2579 0.080 Uiso 1 1 d R . .

loop_
_atom_site_aniso_label
_atom_site_aniso_U_11
_atom_site_aniso_U_22
_atom_site_aniso_U_33
_atom_site_aniso_U_23
_atom_site_aniso_U_13
_atom_site_aniso_U_12
Re1 0.02241(12) 0.02488(15) 0.02321(15) 0.00247(11) 0.00225(11) 0.01021(11)
Re2 0.02226(13) 0.03195(16) 0.02299(15) 0.00304(12) 0.00111(11) 0.01532(11)
Re3 0.02954(14) 0.02919(16) 0.02525(15) 0.00787(12) 0.00613(11) 0.01525(12)
Cl1 0.0316(8) 0.0463(11) 0.0482(11) 0.0166(9) 0.0153(8) 0.0150(8)
Cl2 0.0407(9) 0.0527(12) 0.0251(10) 0.0093(8) -0.0007(8) 0.0089(8)
Cl3 0.0349(8) 0.0295(9) 0.0445(10) 0.0067(8) 0.0077(8) 0.0158(7)
Cl4 0.0339(9) 0.0481(11) 0.0395(10) -0.0049(8) 0.0034(8) 0.0248(8)
Cl5 0.0364(9) 0.0551(12) 0.0301(10) -0.0107(8) -0.0057(7) 0.0267(8)
Cl6 0.0432(9) 0.0554(12) 0.0410(11) 0.0249(9) 0.0207(8) 0.0288(9)
Cl7 0.0501(11) 0.0357(11) 0.0530(12) -0.0010(9) -0.0037(9) 0.0075(9)
Cl8 0.0664(12) 0.0428(12) 0.0731(14) 0.0351(11) 0.0342(11) 0.0317(10)
Cl9 0.0475(10) 0.0710(13) 0.0341(10) 0.0184(9) 0.0022(8) 0.0411(10)
Cl10 0.0463(10) 0.0339(10) 0.0398(10) 0.0089(8) 0.0181(8) 0.0227(8)
O1 0.022(2) 0.043(3) 0.034(3) 0.004(2) -0.003(2) 0.003(2)
O2 0.0161(18) 0.025(2) 0.019(2) 0.0111(18) 0.0062(16) 0.0153(17)
P1 0.0257(8) 0.0272(9) 0.0256(9) 0.0046(8) 0.0056(7) 0.0112(7)
P2 0.0276(8) 0.0240(9) 0.0263(9) 0.0023(7) -0.0007(7) 0.0132(7)
C10 0.030(3) 0.035(4) 0.026(4) 0.006(3) 0.008(3) 0.019(3)
C11 0.024(3) 0.034(4) 0.038(4) 0.011(3) 0.001(3) 0.007(3)
C12 0.049(4) 0.040(5) 0.056(5) 0.024(4) 0.017(4) 0.023(4)
C13 0.044(4) 0.057(5) 0.040(5) 0.024(4) 0.014(4) 0.034(4)
C14 0.046(4) 0.056(5) 0.028(4) 0.004(4) 0.001(3) 0.035(4)
C15 0.035(4) 0.033(4) 0.032(4) 0.003(3) 0.007(3) 0.016(3)
C20 0.023(3) 0.023(4) 0.035(4) 0.006(3) 0.004(3) 0.006(3)
C21 0.040(4) 0.034(4) 0.036(4) 0.003(3) 0.004(3) 0.000(3)
C22 0.046(4) 0.032(5) 0.055(5) 0.010(4) -0.001(4) -0.001(3)
C23 0.033(4) 0.047(5) 0.057(5) 0.024(4) 0.013(4) 0.012(4)
C24 0.042(4) 0.047(5) 0.044(5) 0.018(4) 0.021(4) 0.025(4)
C25 0.031(3) 0.037(4) 0.033(4) 0.007(3) 0.009(3) 0.017(3)
C30 0.026(3) 0.027(4) 0.026(4) 0.010(3) 0.004(3) 0.005(3)
C31 0.031(4) 0.033(4) 0.034(4) 0.003(3) 0.007(3) 0.010(3)
C32 0.057(5) 0.032(4) 0.024(4) 0.001(3) 0.004(4) 0.005(4)
C33 0.052(5) 0.048(5) 0.027(4) 0.006(4) -0.009(4) -0.001(4)
C34 0.027(4) 0.054(5) 0.041(5) 0.023(4) 0.000(3) 0.008(3)
C35 0.039(4) 0.037(4) 0.031(4) 0.014(3) 0.009(3) 0.015(3)
C40 0.026(3) 0.027(4) 0.028(4) 0.008(3) 0.011(3) 0.008(3)
C41 0.030(3) 0.031(4) 0.028(4) 0.008(3) 0.012(3) 0.010(3)
C42 0.032(3) 0.034(4) 0.028(4) 0.007(3) 0.012(3) 0.011(3)
C43 0.042(4) 0.028(4) 0.040(4) 0.004(3) 0.019(3) 0.012(3)
C44 0.043(4) 0.034(4) 0.043(5) 0.011(4) 0.012(4) 0.019(3)
C45 0.043(4) 0.036(4) 0.031(4) 0.008(3) 0.006(3) 0.018(3)
C50 0.035(3) 0.027(4) 0.020(3) 0.001(3) 0.002(3) 0.016(3)
C51 0.049(4) 0.032(4) 0.044(5) -0.006(3) -0.019(4) 0.019(3)
C52 0.069(5) 0.051(5) 0.054(5) -0.009(4) -0.031(4) 0.039(4)
C53 0.064(5) 0.036(5) 0.044(5) 0.004(4) -0.008(4) 0.028(4)
C54 0.052(5) 0.027(4) 0.057(5) -0.006(4) -0.005(4) 0.020(4)
C55 0.040(4) 0.031(4) 0.032(4) 0.002(3) -0.002(3) 0.017(3)
C60 0.027(3) 0.019(3) 0.032(4) 0.001(3) 0.002(3) 0.009(3)
C61 0.035(4) 0.039(4) 0.036(4) 0.007(3) 0.009(3) 0.021(3)
C62 0.053(5) 0.040(4) 0.039(4) 0.012(4) 0.013(4) 0.029(4)
C63 0.042(4) 0.043(5) 0.031(4) 0.013(3) 0.012(3) 0.015(3)
C64 0.039(4) 0.045(5) 0.030(4) -0.011(3) 0.010(3) 0.016(3)
C65 0.038(4) 0.029(4) 0.040(4) 0.005(3) 0.003(3) 0.016(3)
C70 0.040(4) 0.021(4) 0.027(4) 0.004(3) -0.003(3) 0.017(3)
C71 0.036(4) 0.028(4) 0.039(4) 0.006(3) 0.006(3) 0.011(3)
C72 0.057(5) 0.043(5) 0.030(4) 0.002(4) 0.011(4) 0.021(4)
C73 0.058(5) 0.031(4) 0.033(4) -0.008(3) -0.009(4) 0.013(4)
C74 0.037(4) 0.027(4) 0.041(4) -0.003(3) -0.012(3) 0.013(3)
C75 0.038(4) 0.029(4) 0.039(4) -0.002(3) 0.000(3) 0.015(3)
C80 0.027(3) 0.020(3) 0.024(4) -0.004(3) -0.005(3) 0.014(3)
C81 0.035(3) 0.028(4) 0.025(4) 0.009(3) 0.002(3) 0.013(3)
C82 0.034(4) 0.025(4) 0.042(4) 0.005(3) 0.007(3) 0.008(3)
C83 0.029(4) 0.036(4) 0.046(5) -0.006(4) -0.009(3) 0.015(3)
C84 0.037(4) 0.037(4) 0.030(4) 0.003(3) -0.009(3) 0.017(3)
C85 0.038(4) 0.028(4) 0.026(4) 0.006(3) 0.006(3) 0.020(3)
O1S 0.040(3) 0.067(4) 0.088(4) 0.005(3) -0.002(3) 0.023(3)

loop_
_atom_type_symbol
_atom_type_description
_atom_type_scat_dispersion_real
_atom_type_scat_dispersion_imag
_atom_type_scat_source
C C 0.0033 0.0016 'International Tables Vol C Tables 4.2.6.8 and 6.1.1.4'
H H 0.0000 0.0000 'International Tables Vol C Tables 4.2.6.8 and 6.1.1.4'
O O 0.0106 0.0060 'International Tables Vol C Tables 4.2.6.8 and 6.1.1.4'
P P 0.1023 0.0942 'International Tables Vol C Tables 4.2.6.8 and 6.1.1.4'
Cl Cl 0.1484 0.1585 'International Tables Vol C Tables 4.2.6.8 and 6.1.1.4'
Re Re -1.0185 7.2310 'International Tables Vol C Tables 4.2.6.8 and 6.1.1.4'

loop_
_geom_angle_atom_site_label_1
_geom_angle_atom_site_label_2
_geom_angle_atom_site_label_3
_geom_angle
_geom_angle_site_symmetry_1
_geom_angle_site_symmetry_3
_geom_angle_publ_flag
O1 Re1 Cl2 162.73(12) . . ?
O1 Re1 Cl10 92.27(12) . . ?
Cl2 Re1 Cl10 91.16(6) . . ?
O1 Re1 Cl3 89.39(12) . . ?
Cl2 Re1 Cl3 87.83(6) . . ?
Cl10 Re1 Cl3 177.46(6) . . ?
O1 Re1 Cl1 76.14(12) . . ?
Cl2 Re1 Cl1 86.89(6) . . ?
Cl10 Re1 Cl1 90.88(6) . . ?
Cl3 Re1 Cl1 91.39(6) . . ?
O1 Re1 Re3 95.43(11) . . ?
Cl2 Re1 Re3 100.83(4) . . ?
Cl10 Re1 Re3 58.96(4) . . ?
Cl3 Re1 Re3 118.96(4) . . ?
Cl1 Re1 Re3 148.70(4) . . ?
O1 Re1 Re2 93.92(11) . . ?
Cl2 Re1 Re2 99.20(4) . . ?
Cl10 Re1 Re2 118.99(4) . . ?
Cl3 Re1 Re2 58.93(4) . . ?
Cl1 Re1 Re2 149.13(4) . . ?
Re3 Re1 Re2 60.035(10) . . ?
O2 Re2 Cl5 163.08(9) . . ?
O2 Re2 Cl6 90.12(10) . . ?
Cl5 Re2 Cl6 91.21(6) . . ?
O2 Re2 Cl3 89.48(10) . . ?
Cl5 Re2 Cl3 89.79(6) . . ?
Cl6 Re2 Cl3 177.84(6) . . ?
O2 Re2 Re3 94.92(9) . . ?
Cl5 Re2 Re3 100.25(4) . . ?
Cl6 Re2 Re3 59.20(4) . . ?
Cl3 Re2 Re3 118.73(4) . . ?
O2 Re2 Re1 95.07(8) . . ?
Cl5 Re2 Re1 99.00(4) . . ?
Cl6 Re2 Re1 119.06(4) . . ?
Cl3 Re2 Re1 58.87(4) . . ?
Re3 Re2 Re1 59.867(10) . . ?
O2 Re2 Cl4 78.33(9) . . ?
Cl5 Re2 Cl4 84.82(5) . . ?
Cl6 Re2 Cl4 89.13(6) . . ?
Cl3 Re2 Cl4 92.87(6) . . ?
Re3 Re2 Cl4 147.81(4) . . ?
Re1 Re2 Cl4 151.27(4) . . ?
Cl7 Re3 Cl9 162.29(6) . . ?
Cl7 Re3 Cl10 93.77(6) . . ?
Cl9 Re3 Cl10 88.81(6) . . ?
Cl7 Re3 Cl6 86.08(7) . . ?
Cl9 Re3 Cl6 92.08(6) . . ?
Cl10 Re3 Cl6 177.52(6) . . ?
Cl7 Re3 Re1 98.72(5) . . ?
Cl9 Re3 Re1 97.59(5) . . ?
Cl10 Re3 Re1 58.84(4) . . ?
Cl6 Re3 Re1 118.73(4) . . ?
Cl7 Re3 Re2 94.41(5) . . ?
Cl9 Re3 Re2 99.66(4) . . ?
Cl10 Re3 Re2 118.93(4) . . ?
Cl6 Re3 Re2 58.63(4) . . ?
Re1 Re3 Re2 60.098(10) . . ?
Cl7 Re3 Cl8 81.23(6) . . ?
Cl9 Re3 Cl8 81.29(6) . . ?
Cl10 Re3 Cl8 89.25(6) . . ?
Cl6 Re3 Cl8 93.17(6) . . ?
Re1 Re3 Cl8 148.08(4) . . ?
Re2 Re3 Cl8 151.77(4) . . ?
Re1 Cl3 Re2 62.20(4) . . ?
Re2 Cl6 Re3 62.17(4) . . ?
Re1 Cl10 Re3 62.20(4) . . ?
C40 P1 C30 112.5(3) . . ?
C40 P1 C20 106.4(3) . . ?
C30 P1 C20 108.9(3) . . ?
C40 P1 C10 108.1(3) . . ?
C30 P1 C10 108.8(3) . . ?
C20 P1 C10 112.2(3) . . ?
C50 P2 C60 111.7(3) . . ?
C50 P2 C80 105.8(3) . . ?
C60 P2 C80 107.7(3) . . ?
C50 P2 C70 108.8(3) . . ?
C60 P2 C70 109.5(3) . . ?
C80 P2 C70 113.3(3) . . ?
C15 C10 C11 120.0(6) . . ?
C15 C10 P1 118.6(5) . . ?
C11 C10 P1 121.2(5) . . ?
C10 C11 C12 119.7(6) . . ?
C13 C12 C11 119.5(6) . . ?
C14 C13 C12 120.8(6) . . ?
C13 C14 C15 119.3(6) . . ?
C10 C15 C14 120.6(6) . . ?
C25 C20 C21 118.5(6) . . ?
C25 C20 P1 123.2(5) . . ?
C21 C20 P1 118.3(5) . . ?
C22 C21 C20 119.8(7) . . ?
C23 C22 C21 120.7(7) . . ?
C22 C23 C24 120.8(7) . . ?
C23 C24 C25 119.9(7) . . ?
C20 C25 C24 120.4(6) . . ?
C31 C30 C35 119.6(6) . . ?
C31 C30 P1 119.5(4) . . ?
C35 C30 P1 120.9(5) . . ?
C32 C31 C30 120.3(6) . . ?
C31 C32 C33 118.7(7) . . ?
C34 C33 C32 121.2(7) . . ?
C33 C34 C35 121.4(7) . . ?
C34 C35 C30 118.7(6) . . ?
C41 C40 C45 119.5(6) . . ?
C41 C40 P1 121.6(5) . . ?
C45 C40 P1 118.7(5) . . ?
C40 C41 C42 119.0(6) . . ?
C43 C42 C41 120.7(6) . . ?
C44 C43 C42 121.0(6) . . ?
C43 C44 C45 119.7(6) . . ?
C44 C45 C40 119.9(6) . . ?
C51 C50 C55 120.1(5) . . ?
C51 C50 P2 120.9(5) . . ?
C55 C50 P2 119.0(4) . . ?
C52 C51 C50 119.3(6) . . ?
C51 C52 C53 121.1(6) . . ?
C54 C53 C52 119.7(6) . . ?
C53 C54 C55 120.3(6) . . ?
C54 C55 C50 119.3(6) . . ?
C65 C60 C61 119.4(6) . . ?
C65 C60 P2 119.7(5) . . ?
C61 C60 P2 120.3(5) . . ?
C60 C61 C62 120.4(6) . . ?
C63 C62 C61 119.6(6) . . ?
C62 C63 C64 120.3(6) . . ?
C63 C64 C65 120.2(6) . . ?
C60 C65 C64 120.0(6) . . ?
C71 C70 C75 119.2(6) . . ?
C71 C70 P2 122.6(5) . . ?
C75 C70 P2 118.0(5) . . ?
C70 C71 C72 119.2(6) . . ?
C73 C72 C71 121.0(7) . . ?
C72 C73 C74 120.0(6) . . ?
C75 C74 C73 119.6(6) . . ?
C74 C75 C70 121.0(6) . . ?
C81 C80 C85 120.4(6) . . ?
C81 C80 P2 120.0(4) . . ?
C85 C80 P2 119.4(5) . . ?
C80 C81 C82 119.6(6) . . ?
C83 C82 C81 119.3(6) . . ?
C84 C83 C82 121.3(6) . . ?
C83 C84 C85 120.1(6) . . ?
C84 C85 C80 119.2(6) . . ?

loop_
_geom_bond_atom_site_label_1
_geom_bond_atom_site_label_2
_geom_bond_distance
_geom_bond_site_symmetry_2
_geom_bond_publ_flag
Re1 O1 2.118(4) . ?
Re1 Cl2 2.3331(16) . ?
Re1 Cl10 2.3977(15) . ?
Re1 Cl3 2.4038(15) . ?
Re1 Cl1 2.4734(16) . ?
Re1 Re3 2.4785(3) . ?
Re1 Re2 2.4843(3) . ?
Re2 O2 2.209(3) . ?
Re2 Cl5 2.3399(16) . ?
Re2 Cl6 2.3970(17) . ?
Re2 Cl3 2.4055(16) . ?
Re2 Re3 2.4827(3) . ?
Re2 Cl4 2.5097(15) . ?
Re3 Cl7 2.3494(18) . ?
Re3 Cl9 2.3650(16) . ?
Re3 Cl10 2.4008(16) . ?
Re3 Cl6 2.4113(16) . ?
Re3 Cl8 2.5216(17) . ?
P1 C40 1.794(6) . ?
P1 C30 1.798(6) . ?
P1 C20 1.800(6) . ?
P1 C10 1.813(6) . ?
P2 C50 1.792(6) . ?
P2 C60 1.793(6) . ?
P2 C80 1.810(6) . ?
P2 C70 1.811(6) . ?
C10 C15 1.373(8) . ?
C10 C11 1.387(8) . ?
C11 C12 1.404(8) . ?
C12 C13 1.383(9) . ?
C13 C14 1.373(9) . ?
C14 C15 1.403(8) . ?
C20 C25 1.376(8) . ?
C20 C21 1.402(8) . ?
C21 C22 1.374(9) . ?
C22 C23 1.348(9) . ?
C23 C24 1.360(9) . ?
C24 C25 1.386(8) . ?
C30 C31 1.391(8) . ?
C30 C35 1.413(8) . ?
C31 C32 1.387(8) . ?
C32 C33 1.391(10) . ?
C33 C34 1.353(10) . ?
C34 C35 1.371(9) . ?
C40 C41 1.394(8) . ?
C40 C45 1.414(8) . ?
C41 C42 1.395(8) . ?
C42 C43 1.375(8) . ?
C43 C44 1.371(8) . ?
C44 C45 1.387(8) . ?
C50 C51 1.383(8) . ?
C50 C55 1.396(8) . ?
C51 C52 1.380(8) . ?
C52 C53 1.381(9) . ?
C53 C54 1.372(9) . ?
C54 C55 1.395(8) . ?
C60 C65 1.379(8) . ?
C60 C61 1.382(8) . ?
C61 C62 1.396(8) . ?
C62 C63 1.370(9) . ?
C63 C64 1.375(9) . ?
C64 C65 1.388(8) . ?
C70 C71 1.375(8) . ?
C70 C75 1.403(8) . ?
C71 C72 1.382(9) . ?
C72 C73 1.370(9) . ?
C73 C74 1.379(9) . ?
C74 C75 1.353(8) . ?
C80 C81 1.368(8) . ?
C80 C85 1.400(7) . ?
C81 C82 1.401(8) . ?
C82 C83 1.375(8) . ?
C83 C84 1.361(8) . ?
C84 C85 1.384(8) . ?

loop_
_geom_torsion_atom_site_label_1
_geom_torsion_atom_site_label_2
_geom_torsion_atom_site_label_3
_geom_torsion_atom_site_label_4
_geom_torsion
_geom_torsion_site_symmetry_1
_geom_torsion_site_symmetry_2
_geom_torsion_site_symmetry_3
_geom_torsion_site_symmetry_4
_geom_torsion_publ_flag
O1 Re1 Re2 O2 173.24(14) . . . . ?
Cl2 Re1 Re2 O2 4.51(10) . . . . ?
Cl10 Re1 Re2 O2 -91.99(10) . . . . ?
Cl3 Re1 Re2 O2 86.32(10) . . . . ?
Cl1 Re1 Re2 O2 103.95(12) . . . . ?
Re3 Re1 Re2 O2 -92.75(9) . . . . ?
O1 Re1 Re2 Cl5 2.66(12) . . . . ?
Cl2 Re1 Re2 Cl5 -166.06(6) . . . . ?
Cl10 Re1 Re2 Cl5 97.44(7) . . . . ?
Cl3 Re1 Re2 Cl5 -84.25(6) . . . . ?
Cl1 Re1 Re2 Cl5 -66.63(9) . . . . ?
Re3 Re1 Re2 Cl5 96.68(4) . . . . ?
O1 Re1 Re2 Cl6 -93.80(12) . . . . ?
Cl2 Re1 Re2 Cl6 97.47(7) . . . . ?
Cl10 Re1 Re2 Cl6 0.97(7) . . . . ?
Cl3 Re1 Re2 Cl6 179.28(7) . . . . ?
Cl1 Re1 Re2 Cl6 -163.09(9) . . . . ?
Re3 Re1 Re2 Cl6 0.21(5) . . . . ?
O1 Re1 Re2 Cl3 86.92(12) . . . . ?
Cl2 Re1 Re2 Cl3 -81.81(6) . . . . ?
Cl10 Re1 Re2 Cl3 -178.31(7) . . . . ?
Cl1 Re1 Re2 Cl3 17.63(9) . . . . ?
Re3 Re1 Re2 Cl3 -179.07(5) . . . . ?
O1 Re1 Re2 Re3 -94.02(11) . . . . ?
Cl2 Re1 Re2 Re3 97.26(5) . . . . ?
Cl10 Re1 Re2 Re3 0.76(5) . . . . ?
Cl3 Re1 Re2 Re3 179.07(5) . . . . ?
Cl1 Re1 Re2 Re3 -163.30(8) . . . . ?
O1 Re1 Re2 Cl4 98.34(14) . . . . ?
Cl2 Re1 Re2 Cl4 -70.39(9) . . . . ?
Cl10 Re1 Re2 Cl4 -166.89(9) . . . . ?
Cl3 Re1 Re2 Cl4 11.42(9) . . . . ?
Cl1 Re1 Re2 Cl4 29.05(11) . . . . ?
Re3 Re1 Re2 Cl4 -167.65(8) . . . . ?
O1 Re1 Re3 Cl7 -178.52(12) . . . . ?
Cl2 Re1 Re3 Cl7 -4.37(7) . . . . ?
Cl10 Re1 Re3 Cl7 -89.14(7) . . . . ?
Cl3 Re1 Re3 Cl7 89.17(7) . . . . ?
Cl1 Re1 Re3 Cl7 -106.39(9) . . . . ?
Re2 Re1 Re3 Cl7 90.09(5) . . . . ?
O1 Re1 Re3 Cl9 -5.41(12) . . . . ?
Cl2 Re1 Re3 Cl9 168.73(6) . . . . ?
Cl10 Re1 Re3 Cl9 83.96(6) . . . . ?
Cl3 Re1 Re3 Cl9 -97.72(6) . . . . ?
Cl1 Re1 Re3 Cl9 66.71(9) . . . . ?
Re2 Re1 Re3 Cl9 -96.81(4) . . . . ?
O1 Re1 Re3 Cl10 -89.38(12) . . . . ?
Cl2 Re1 Re3 Cl10 84.77(7) . . . . ?
Cl3 Re1 Re3 Cl10 178.31(7) . . . . ?
Cl1 Re1 Re3 Cl10 -17.26(9) . . . . ?
Re2 Re1 Re3 Cl10 179.22(5) . . . . ?
O1 Re1 Re3 Cl6 91.18(12) . . . . ?
Cl2 Re1 Re3 Cl6 -94.67(7) . . . . ?
Cl10 Re1 Re3 Cl6 -179.44(7) . . . . ?
Cl3 Re1 Re3 Cl6 -1.13(7) . . . . ?
Cl1 Re1 Re3 Cl6 163.31(9) . . . . ?
Re2 Re1 Re3 Cl6 -0.21(5) . . . . ?
O1 Re1 Re3 Re2 91.40(11) . . . . ?
Cl2 Re1 Re3 Re2 -94.45(5) . . . . ?
Cl10 Re1 Re3 Re2 -179.22(5) . . . . ?
Cl3 Re1 Re3 Re2 -0.91(5) . . . . ?
Cl1 Re1 Re3 Re2 163.52(8) . . . . ?
O1 Re1 Re3 Cl8 -91.12(15) . . . . ?
Cl2 Re1 Re3 Cl8 83.02(10) . . . . ?
Cl10 Re1 Re3 Cl8 -1.75(10) . . . . ?
Cl3 Re1 Re3 Cl8 176.57(10) . . . . ?
Cl1 Re1 Re3 Cl8 -19.00(13) . . . . ?
Re2 Re1 Re3 Cl8 177.48(9) . . . . ?
O2 Re2 Re3 Cl7 -4.51(10) . . . . ?
Cl5 Re2 Re3 Cl7 167.94(6) . . . . ?
Cl6 Re2 Re3 Cl7 82.68(7) . . . . ?
Cl3 Re2 Re3 Cl7 -96.62(7) . . . . ?
Re1 Re2 Re3 Cl7 -97.53(5) . . . . ?
Cl4 Re2 Re3 Cl7 71.33(9) . . . . ?
O2 Re2 Re3 Cl9 -173.73(10) . . . . ?
Cl5 Re2 Re3 Cl9 -1.27(6) . . . . ?
Cl6 Re2 Re3 Cl9 -86.53(7) . . . . ?
Cl3 Re2 Re3 Cl9 94.16(6) . . . . ?
Re1 Re2 Re3 Cl9 93.25(4) . . . . ?
Cl4 Re2 Re3 Cl9 -97.88(8) . . . . ?
O2 Re2 Re3 Cl10 92.26(10) . . . . ?
Cl5 Re2 Re3 Cl10 -95.28(7) . . . . ?
Cl6 Re2 Re3 Cl10 179.46(7) . . . . ?
Cl3 Re2 Re3 Cl10 0.15(7) . . . . ?
Re1 Re2 Re3 Cl10 -0.76(5) . . . . ?
Cl4 Re2 Re3 Cl10 168.11(8) . . . . ?
O2 Re2 Re3 Cl6 -87.20(10) . . . . ?
Cl5 Re2 Re3 Cl6 85.26(7) . . . . ?
Cl3 Re2 Re3 Cl6 -179.31(7) . . . . ?
Re1 Re2 Re3 Cl6 179.78(5) . . . . ?
Cl4 Re2 Re3 Cl6 -11.35(9) . . . . ?
O2 Re2 Re3 Re1 93.02(9) . . . . ?
Cl5 Re2 Re3 Re1 -94.53(5) . . . . ?
Cl6 Re2 Re3 Re1 -179.78(5) . . . . ?
Cl3 Re2 Re3 Re1 0.91(5) . . . . ?
Cl4 Re2 Re3 Re1 168.87(7) . . . . ?
O2 Re2 Re3 Cl8 -84.16(13) . . . . ?
Cl5 Re2 Re3 Cl8 88.29(11) . . . . ?
Cl6 Re2 Re3 Cl8 3.04(11) . . . . ?
Cl3 Re2 Re3 Cl8 -176.27(11) . . . . ?
Re1 Re2 Re3 Cl8 -177.18(10) . . . . ?
Cl4 Re2 Re3 Cl8 -8.31(13) . . . . ?
O1 Re1 Cl3 Re2 -94.94(11) . . . . ?
Cl2 Re1 Cl3 Re2 102.11(5) . . . . ?
Cl10 Re1 Cl3 Re2 35.7(13) . . . . ?
Cl1 Re1 Cl3 Re2 -171.06(5) . . . . ?
Re3 Re1 Cl3 Re2 0.92(5) . . . . ?
O2 Re2 Cl3 Re1 -96.24(9) . . . . ?
Cl5 Re2 Cl3 Re1 100.66(4) . . . . ?
Cl6 Re2 Cl3 Re1 -16.9(15) . . . . ?
Re3 Re2 Cl3 Re1 -0.92(5) . . . . ?
Cl4 Re2 Cl3 Re1 -174.53(4) . . . . ?
O2 Re2 Cl6 Re3 95.65(9) . . . . ?
Cl5 Re2 Cl6 Re3 -101.22(5) . . . . ?
Cl3 Re2 Cl6 Re3 16.3(15) . . . . ?
Re1 Re2 Cl6 Re3 -0.22(5) . . . . ?
Cl4 Re2 Cl6 Re3 173.98(5) . . . . ?
Cl7 Re3 Cl6 Re2 -97.59(5) . . . . ?
Cl9 Re3 Cl6 Re2 100.05(5) . . . . ?
Cl10 Re3 Cl6 Re2 -11.0(15) . . . . ?
Re1 Re3 Cl6 Re2 0.22(5) . . . . ?
Cl8 Re3 Cl6 Re2 -178.56(5) . . . . ?
O1 Re1 Cl10 Re3 94.97(12) . . . . ?
Cl2 Re1 Cl10 Re3 -101.96(5) . . . . ?
Cl3 Re1 Cl10 Re3 -35.6(13) . . . . ?
Cl1 Re1 Cl10 Re3 171.13(5) . . . . ?
Re2 Re1 Cl10 Re3 -0.77(5) . . . . ?
Cl7 Re3 Cl10 Re1 97.92(5) . . . . ?
Cl9 Re3 Cl10 Re1 -99.61(5) . . . . ?
Cl6 Re3 Cl10 Re1 11.5(15) . . . . ?
Re2 Re3 Cl10 Re1 0.77(5) . . . . ?
Cl8 Re3 Cl10 Re1 179.08(5) . . . . ?
C40 P1 C10 C15 61.7(5) . . . . ?
C30 P1 C10 C15 -175.8(5) . . . . ?
C20 P1 C10 C15 -55.3(6) . . . . ?
C40 P1 C10 C11 -113.2(5) . . . . ?
C30 P1 C10 C11 9.2(6) . . . . ?
C20 P1 C10 C11 129.8(5) . . . . ?
C15 C10 C11 C12 -0.2(9) . . . . ?
P1 C10 C11 C12 174.7(5) . . . . ?
C10 C11 C12 C13 -2.4(10) . . . . ?
C11 C12 C13 C14 2.9(10) . . . . ?
C12 C13 C14 C15 -0.7(10) . . . . ?
C11 C10 C15 C14 2.4(9) . . . . ?
P1 C10 C15 C14 -172.6(5) . . . . ?
C13 C14 C15 C10 -2.0(9) . . . . ?
C40 P1 C20 C25 138.6(5) . . . . ?
C30 P1 C20 C25 17.1(6) . . . . ?
C10 P1 C20 C25 -103.4(5) . . . . ?
C40 P1 C20 C21 -39.5(6) . . . . ?
C30 P1 C20 C21 -161.0(5) . . . . ?
C10 P1 C20 C21 78.5(6) . . . . ?
C25 C20 C21 C22 2.1(10) . . . . ?
P1 C20 C21 C22 -179.8(5) . . . . ?
C20 C21 C22 C23 -3.5(11) . . . . ?
C21 C22 C23 C24 3.2(11) . . . . ?
C22 C23 C24 C25 -1.4(10) . . . . ?
C21 C20 C25 C24 -0.4(9) . . . . ?
P1 C20 C25 C24 -178.5(5) . . . . ?
C23 C24 C25 C20 0.1(9) . . . . ?
C40 P1 C30 C31 174.7(5) . . . . ?
C20 P1 C30 C31 -67.6(5) . . . . ?
C10 P1 C30 C31 54.9(6) . . . . ?
C40 P1 C30 C35 -4.0(6) . . . . ?
C20 P1 C30 C35 113.6(5) . . . . ?
C10 P1 C30 C35 -123.8(5) . . . . ?
C35 C30 C31 C32 0.1(9) . . . . ?
P1 C30 C31 C32 -178.7(5) . . . . ?
C30 C31 C32 C33 -0.9(10) . . . . ?
C31 C32 C33 C34 1.3(10) . . . . ?
C32 C33 C34 C35 -0.8(11) . . . . ?
C33 C34 C35 C30 0.0(10) . . . . ?
C31 C30 C35 C34 0.4(9) . . . . ?
P1 C30 C35 C34 179.2(4) . . . . ?
C30 P1 C40 C41 -118.0(5) . . . . ?
C20 P1 C40 C41 122.9(5) . . . . ?
C10 P1 C40 C41 2.2(6) . . . . ?
C30 P1 C40 C45 67.8(5) . . . . ?
C20 P1 C40 C45 -51.3(5) . . . . ?
C10 P1 C40 C45 -172.0(5) . . . . ?
C45 C40 C41 C42 -1.5(9) . . . . ?
P1 C40 C41 C42 -175.7(4) . . . . ?
C40 C41 C42 C43 0.0(9) . . . . ?
C41 C42 C43 C44 0.2(10) . . . . ?
C42 C43 C44 C45 0.9(10) . . . . ?
C43 C44 C45 C40 -2.4(10) . . . . ?
C41 C40 C45 C44 2.7(9) . . . . ?
P1 C40 C45 C44 177.0(5) . . . . ?
C60 P2 C50 C51 95.7(6) . . . . ?
C80 P2 C50 C51 -147.3(5) . . . . ?
C70 P2 C50 C51 -25.2(6) . . . . ?
C60 P2 C50 C55 -84.8(5) . . . . ?
C80 P2 C50 C55 32.1(6) . . . . ?
C70 P2 C50 C55 154.2(5) . . . . ?
C55 C50 C51 C52 1.7(10) . . . . ?
P2 C50 C51 C52 -178.9(6) . . . . ?
C50 C51 C52 C53 -2.6(12) . . . . ?
C51 C52 C53 C54 2.1(13) . . . . ?
C52 C53 C54 C55 -0.9(11) . . . . ?
C53 C54 C55 C50 0.0(10) . . . . ?
C51 C50 C55 C54 -0.4(10) . . . . ?
P2 C50 C55 C54 -179.9(5) . . . . ?
C50 P2 C60 C65 30.1(6) . . . . ?
C80 P2 C60 C65 -85.7(5) . . . . ?
C70 P2 C60 C65 150.7(5) . . . . ?
C50 P2 C60 C61 -158.8(5) . . . . ?
C80 P2 C60 C61 85.4(5) . . . . ?
C70 P2 C60 C61 -38.3(6) . . . . ?
C65 C60 C61 C62 1.1(9) . . . . ?
P2 C60 C61 C62 -169.9(5) . . . . ?
C60 C61 C62 C63 0.1(10) . . . . ?
C61 C62 C63 C64 -0.1(10) . . . . ?
C62 C63 C64 C65 -1.1(10) . . . . ?
C61 C60 C65 C64 -2.3(9) . . . . ?
P2 C60 C65 C64 168.8(5) . . . . ?
C63 C64 C65 C60 2.3(10) . . . . ?
C50 P2 C70 C71 -93.7(5) . . . . ?
C60 P2 C70 C71 144.0(5) . . . . ?
C80 P2 C70 C71 23.8(6) . . . . ?
C50 P2 C70 C75 81.3(5) . . . . ?
C60 P2 C70 C75 -41.0(5) . . . . ?
C80 P2 C70 C75 -161.2(4) . . . . ?
C75 C70 C71 C72 0.1(9) . . . . ?
P2 C70 C71 C72 175.1(5) . . . . ?
C70 C71 C72 C73 0.2(10) . . . . ?
C71 C72 C73 C74 -0.3(10) . . . . ?
C72 C73 C74 C75 0.2(10) . . . . ?
C73 C74 C75 C70 0.1(9) . . . . ?
C71 C70 C75 C74 -0.3(9) . . . . ?
P2 C70 C75 C74 -175.5(5) . . . . ?
C50 P2 C80 C81 57.8(5) . . . . ?
C60 P2 C80 C81 177.4(5) . . . . ?
C70 P2 C80 C81 -61.4(5) . . . . ?
C50 P2 C80 C85 -117.7(5) . . . . ?
C60 P2 C80 C85 1.9(5) . . . . ?
C70 P2 C80 C85 123.1(5) . . . . ?
C85 C80 C81 C82 -1.4(9) . . . . ?
P2 C80 C81 C82 -176.8(4) . . . . ?
C80 C81 C82 C83 0.9(9) . . . . ?
C81 C82 C83 C84 0.7(10) . . . . ?
C82 C83 C84 C85 -1.9(10) . . . . ?
C83 C84 C85 C80 1.5(9) . . . . ?
C81 C80 C85 C84 0.2(8) . . . . ?
P2 C80 C85 C84 175.6(4) . . . . ?
